data_9009557
loop_
_publ_author_name
'Sokolova, E. V.'
'Araktscheeva, A. V.'
'Voloshin, A. V.'

_publ_section_title
;
 Crystal structure of komkovite
;
_journal_name_full 'Doklady Akademii Nauk SSSR'
_journal_page_first 1384
_journal_page_last 1388
_journal_volume 320
_journal_year 1991
_chemical_formula_sum 'Ba H4.5 O11.43 Si3 Zr'
_chemical_name_mineral Komkovite
_space_group_IT_number 155
_symmetry_space_group_name_Hall 'R 3 2"'
_symmetry_space_group_name_H-M 'R 3 2 :H'
_cell_angle_alpha 90
_cell_angle_beta 90
_cell_angle_gamma 120
_cell_length_a 10.526
_cell_length_b 10.526
_cell_length_c 15.736
_cell_formula_units_Z 6
_cell_volume 1509.912
_cod_original_sg_symbol_H-M 'R 3 2'
_cod_original_formula_sum 'Ba Zr Si3 O11.43 H4.5'
_cod_database_code 9009557
_database_code_amcsd 0012485

loop_
_symmetry_equiv_pos_as_xyz
x,y,z
2/3+x,1/3+y,1/3+z
1/3+x,2/3+y,2/3+z
-x,-x+y,-z
2/3-x,1/3-x+y,1/3-z
1/3-x,2/3-x+y,2/3-z
y,x,-z
2/3+y,1/3+x,1/3-z
1/3+y,2/3+x,2/3-z
x-y,-y,-z
2/3+x-y,1/3-y,1/3-z
1/3+x-y,2/3-y,2/3-z
-y,x-y,z
2/3-y,1/3+x-y,1/3+z
1/3-y,2/3+x-y,2/3+z
-x+y,-x,z
2/3-x+y,1/3-x,1/3+z
1/3-x+y,2/3-x,2/3+z

loop_
_atom_site_type_symbol
_atom_site_label
_atom_site_fract_x
_atom_site_fract_y
_atom_site_fract_z
_atom_site_occupancy
_atom_site_U_iso_or_equiv
_atom_site_attached_hydrogens
Ba Ba 0.00000 0.00000 0.25650 1.00000 0.05066 0
Zr Zr1 0.00000 0.00000 0.00000 1.00000 0.02913 0
Zr Zr2 0.00000 0.00000 0.50000 1.00000 0.00127 0
Si Si 0.34300 0.25600 0.42700 1.00000 0.01267 0
O O1 0.17800 0.09500 0.41700 1.00000 0.02280 0
O O2 0.47900 0.23400 0.40400 1.00000 0.02913 0
O O3 0.64400 0.00000 0.00000 1.00000 0.03040 0
O O4 0.74800 0.00000 0.50000 1.00000 0.01646 0
O Wat 0.28100 0.00200 0.28300 0.81000 0.03800 2

loop_
_cod_related_entry_id
_cod_related_entry_database
_cod_related_entry_code
_cod_related_entry_description
1 AMCSD 0012485 .
2 Wikidata Q3816297 komkovite
